data_1505960
loop_
_publ_author_name
'Kong, Ke'
'Romo, Daniel'

_publ_section_title
;
 Diastereoselective, vinylogous mukaiyama aldol additions of silyloxy
 furans to cyclic ketones: annulation of butenolides and gamma-lactones.
;
_journal_issue 14
_journal_name_full 'Organic letters'
_journal_page_first 2909
_journal_page_last 2912
_journal_paper_doi 10.1021/ol060534q
_journal_volume 8
_journal_year 2006
_chemical_formula_sum 'C12 H18 O3'
_chemical_formula_weight 210.26
_chemical_name_systematic
; 
 ? 
;
_space_group_IT_number 14
_symmetry_cell_setting monoclinic
_symmetry_space_group_name_Hall '-P 2yn'
_symmetry_space_group_name_H-M 'P 1 21/n 1'
_atom_sites_solution_hydrogens geom
_atom_sites_solution_primary direct
_atom_sites_solution_secondary difmap
_audit_creation_method SHELXL-97
_cell_angle_alpha 90.00
_cell_angle_beta 94.519(13)
_cell_angle_gamma 90.00
_cell_formula_units_Z 4
_cell_length_a 6.4828(14)
_cell_length_b 8.2179(16)
_cell_length_c 20.787(5)
_cell_measurement_reflns_used 3825
_cell_measurement_temperature 273(2)
_cell_measurement_theta_max 61.20
_cell_measurement_theta_min 4.27
_cell_volume 1104.0(4)
_computing_cell_refinement
;
CELL_NOW (Sheldrick, 2003); SAINT (Bruker-Nonius 2003)
;
_computing_data_collection 'FRAMBO (BRUKER-NONIUS 2003)'
_computing_data_reduction 'Bruker SAINT'
_computing_molecular_graphics 'Bruker SHELXTL'
_computing_publication_material 'Bruker SHELXTL'
_computing_structure_refinement 'SHELXL-97 (Sheldrick, 1997)'
_computing_structure_solution 'SHELXS-97 (Sheldrick, 1990)'
_diffrn_ambient_temperature 273(2)
_diffrn_measured_fraction_theta_full 0.970
_diffrn_measured_fraction_theta_max 0.970
_diffrn_measurement_device_type 'BRUKER GADDS D8 DISCOVER'
_diffrn_measurement_method 'phi and omega scans'
_diffrn_radiation_monochromator graphite
_diffrn_radiation_source 'fine-focus sealed tube'
_diffrn_radiation_type CuK\a
_diffrn_radiation_wavelength 1.54178
_diffrn_reflns_av_R_equivalents 0.0647
_diffrn_reflns_av_sigmaI/netI 0.0456
_diffrn_reflns_limit_h_max 7
_diffrn_reflns_limit_h_min -7
_diffrn_reflns_limit_k_max 9
_diffrn_reflns_limit_k_min -9
_diffrn_reflns_limit_l_max 23
_diffrn_reflns_limit_l_min -22
_diffrn_reflns_number 8959
_diffrn_reflns_theta_full 61.01
_diffrn_reflns_theta_max 61.01
_diffrn_reflns_theta_min 5.79
_exptl_absorpt_coefficient_mu 0.726
_exptl_absorpt_correction_T_max 0.9180
_exptl_absorpt_correction_T_min 0.8394
_exptl_absorpt_correction_type multi-scan
_exptl_absorpt_process_details 'SADABS, (Sheldrick 2004)'
_exptl_crystal_colour COLOURLESS
_exptl_crystal_density_diffrn 1.265
_exptl_crystal_density_method 'not measured'
_exptl_crystal_description BLOCK
_exptl_crystal_F_000 456
_exptl_crystal_size_max 0.25
_exptl_crystal_size_mid 0.13
_exptl_crystal_size_min 0.12
_refine_diff_density_max 0.218
_refine_diff_density_min -0.265
_refine_diff_density_rms 0.068
_refine_ls_extinction_coef 0.0165(18)
_refine_ls_extinction_expression Fc^*^=kFc[1+0.001xFc^2^\l^3^/sin(2\q)]^-1/4^
_refine_ls_extinction_method SHELXL
_refine_ls_goodness_of_fit_ref 1.079
_refine_ls_hydrogen_treatment constr
_refine_ls_matrix_type full
_refine_ls_number_parameters 140
_refine_ls_number_reflns 1633
_refine_ls_number_restraints 0
_refine_ls_restrained_S_all 1.079
_refine_ls_R_factor_all 0.0544
_refine_ls_R_factor_gt 0.0470
_refine_ls_shift/su_max 0.001
_refine_ls_shift/su_mean 0.000
_refine_ls_structure_factor_coef Fsqd
_refine_ls_weighting_details 'calc w=1/[\s^2^(Fo^2^)+(0.0747P)^2^+0.1048P] where P=(Fo^2^+2Fc^2^)/3'
_refine_ls_weighting_scheme calc
_refine_ls_wR_factor_gt 0.1114
_refine_ls_wR_factor_ref 0.1163
_reflns_number_gt 1394
_reflns_number_total 1633
_reflns_threshold_expression >2sigma(I)
_cod_data_source_file ol060534qsi20060306_041924.cif
_cod_data_source_block try2
_cod_depositor_comments
;
The following automatic conversions were performed:

'_symmetry_cell_setting' value 'Monoclinic' changed to 'monoclinic'
according to /home/saulius/struct/CIF-dictionaries/cif_core.dic
dictionary named 'cif_core.dic' version 2.4.1 from 2010-06-29.

Automatic conversion script
Id: cif_fix_values 1715 2011-07-08 13:25:40Z adriana 
;
_cod_original_sg_symbol_H-M P2(1)/n
_cod_database_code 1505960

loop_
_symmetry_equiv_pos_as_xyz
'x, y, z'
'-x+1/2, y+1/2, -z+1/2'
'-x, -y, -z'
'x-1/2, -y-1/2, z-1/2'

loop_
_atom_site_label
_atom_site_type_symbol
_atom_site_fract_x
_atom_site_fract_y
_atom_site_fract_z
_atom_site_U_iso_or_equiv
_atom_site_adp_type
_atom_site_occupancy
_atom_site_symmetry_multiplicity
_atom_site_calc_flag
_atom_site_refinement_flags
C1 C 0.9774(2) 0.60202(17) 0.87622(8) 0.0222(4) Uani 1 1 d .
C2 C 1.2062(2) 0.56003(18) 0.86795(8) 0.0243(4) Uani 1 1 d .
H2 H 1.2749 0.6616 0.8572 0.029 Uiso 1 1 calc R
C3 C 1.2258(3) 0.44241(19) 0.81096(8) 0.0310(5) Uani 1 1 d .
H3A H 1.3711 0.4280 0.8043 0.037 Uiso 1 1 calc R
H3B H 1.1705 0.3371 0.8219 0.037 Uiso 1 1 calc R
C4 C 1.1131(3) 0.5021(2) 0.74854(9) 0.0390(5) Uani 1 1 d .
H4A H 1.1213 0.4200 0.7153 0.047 Uiso 1 1 calc R
H4B H 1.1793 0.6001 0.7343 0.047 Uiso 1 1 calc R
C5 C 0.8871(3) 0.5376(2) 0.75807(9) 0.0390(5) Uani 1 1 d .
H5A H 0.8177 0.4374 0.7683 0.047 Uiso 1 1 calc R
H5B H 0.8196 0.5805 0.7183 0.047 Uiso 1 1 calc R
C6 C 0.8686(3) 0.6603(2) 0.81242(8) 0.0297(4) Uani 1 1 d .
H6A H 0.7234 0.6789 0.8181 0.036 Uiso 1 1 calc R
H6B H 0.9286 0.7630 0.8004 0.036 Uiso 1 1 calc R
C7 C 1.3223(2) 0.49315(18) 0.92885(9) 0.0285(4) Uani 1 1 d .
H7A H 1.3134 0.5694 0.9635 0.043 Uiso 1 1 calc R
H7B H 1.4649 0.4764 0.9212 0.043 Uiso 1 1 calc R
H7C H 1.2619 0.3915 0.9402 0.043 Uiso 1 1 calc R
C8 C 0.9602(2) 0.73160(17) 0.92964(7) 0.0217(4) Uani 1 1 d .
H8 H 1.0078 0.6842 0.9714 0.026 Uiso 1 1 calc R
C9 C 0.7484(2) 0.80283(19) 0.93401(7) 0.0234(4) Uani 1 1 d .
H9 H 0.6310 0.7426 0.9413 0.028 Uiso 1 1 calc R
C10 C 0.7509(2) 0.96335(18) 0.92610(7) 0.0223(4) Uani 1 1 d .
C11 C 0.9657(2) 1.00863(17) 0.91538(8) 0.0224(4) Uani 1 1 d .
C12 C 0.5855(2) 1.09026(19) 0.92720(8) 0.0275(4) Uani 1 1 d .
H12A H 0.4539 1.0384 0.9302 0.041 Uiso 1 1 calc R
H12B H 0.5821 1.1536 0.8883 0.041 Uiso 1 1 calc R
H12C H 0.6144 1.1601 0.9638 0.041 Uiso 1 1 calc R
O1 O 0.86305(16) 0.46649(12) 0.89952(6) 0.0280(4) Uani 1 1 d .
H1 H 0.9237 0.3814 0.8926 0.042 Uiso 1 1 calc R
O2 O 1.08673(15) 0.87329(12) 0.91766(5) 0.0238(3) Uani 1 1 d .
O3 O 1.03754(17) 1.14265(12) 0.90573(6) 0.0321(4) Uani 1 1 d .

loop_
_atom_site_aniso_label
_atom_site_aniso_U_11
_atom_site_aniso_U_22
_atom_site_aniso_U_33
_atom_site_aniso_U_23
_atom_site_aniso_U_13
_atom_site_aniso_U_12
C1 0.0228(8) 0.0162(8) 0.0279(9) 0.0013(6) 0.0045(7) -0.0020(6)
C2 0.0225(8) 0.0189(8) 0.0323(10) 0.0007(7) 0.0077(7) -0.0017(6)
C3 0.0361(9) 0.0243(9) 0.0345(11) -0.0008(7) 0.0148(8) 0.0015(7)
C4 0.0583(12) 0.0304(10) 0.0298(11) -0.0036(7) 0.0132(9) 0.0022(8)
C5 0.0516(11) 0.0355(10) 0.0290(11) -0.0047(8) -0.0027(8) 0.0014(9)
C6 0.0338(9) 0.0261(9) 0.0286(10) -0.0012(7) -0.0010(7) 0.0026(7)
C7 0.0224(8) 0.0241(9) 0.0393(11) -0.0006(7) 0.0039(7) 0.0003(6)
C8 0.0227(7) 0.0164(8) 0.0264(9) 0.0004(6) 0.0036(6) -0.0013(6)
C9 0.0213(8) 0.0231(9) 0.0264(9) -0.0013(6) 0.0054(6) -0.0023(6)
C10 0.0216(8) 0.0234(9) 0.0223(9) -0.0006(6) 0.0030(6) 0.0018(6)
C11 0.0248(8) 0.0170(8) 0.0252(10) -0.0012(6) 0.0016(6) 0.0023(7)
C12 0.0247(8) 0.0256(9) 0.0324(10) -0.0005(7) 0.0043(7) 0.0038(7)
O1 0.0246(6) 0.0164(6) 0.0444(8) -0.0006(5) 0.0108(5) -0.0016(4)
O2 0.0197(6) 0.0175(6) 0.0345(7) -0.0012(4) 0.0037(5) -0.0002(4)
O3 0.0277(6) 0.0183(7) 0.0510(8) 0.0006(5) 0.0075(5) -0.0014(5)

loop_
_atom_type_symbol
_atom_type_description
_atom_type_scat_dispersion_real
_atom_type_scat_dispersion_imag
_atom_type_scat_source
C C 0.0181 0.0091 'International Tables Vol C Tables 4.2.6.8 and 6.1.1.4'
H H 0.0000 0.0000 'International Tables Vol C Tables 4.2.6.8 and 6.1.1.4'
O O 0.0492 0.0322 'International Tables Vol C Tables 4.2.6.8 and 6.1.1.4'

loop_
_geom_angle_atom_site_label_1
_geom_angle_atom_site_label_2
_geom_angle_atom_site_label_3
_geom_angle
O1 C1 C6 108.60(12)
O1 C1 C2 112.82(12)
C6 C1 C2 110.76(13)
O1 C1 C8 102.85(12)
C6 C1 C8 110.62(12)
C2 C1 C8 110.93(12)
C7 C2 C3 110.30(13)
C7 C2 C1 113.82(12)
C3 C2 C1 111.31(13)
C4 C3 C2 112.99(14)
C3 C4 C5 110.73(14)
C4 C5 C6 110.83(15)
C5 C6 C1 112.17(14)
O2 C8 C9 103.21(11)
O2 C8 C1 110.71(11)
C9 C8 C1 115.41(13)
C10 C9 C8 111.03(12)
C9 C10 C11 106.86(13)
C9 C10 C12 132.32(14)
C11 C10 C12 120.82(13)
O3 C11 O2 121.21(13)
O3 C11 C10 129.08(13)
O2 C11 C10 109.71(12)
C11 O2 C8 109.18(11)

loop_
_geom_bond_atom_site_label_1
_geom_bond_atom_site_label_2
_geom_bond_distance
C1 O1 1.4425(18)
C1 C6 1.529(2)
C1 C2 1.546(2)
C1 C8 1.549(2)
C2 C7 1.524(2)
C2 C3 1.542(2)
C3 C4 1.519(3)
C4 C5 1.522(3)
C5 C6 1.526(2)
C8 O2 1.4571(17)
C8 C9 1.502(2)
C9 C10 1.330(2)
C10 C11 1.475(2)
C10 C12 1.497(2)
C11 O3 1.2185(18)
C11 O2 1.3597(18)
